data_7117381
loop_
_publ_author_name
'Liam D. Curless'
'Ewan R. Clark'
'Jessica Cid'
'Alessandro Del Grosso'
'Michael J. Ingleson'

_publ_section_title
;
 Complete reductive cleavage of CO facilitated by highly electrophilic
 borocations
;
_journal_name_full Chem.Commun.
_journal_page_first 10903
_journal_paper_doi 10.1039/C5cc03504J
_journal_volume 51
_journal_year 2015
_chemical_formula_moiety 'B C24 F20, C13 H35 B2 N2 O'
_chemical_formula_sum 'C37 H35 B3 F20 N2 O'
_chemical_formula_weight 936.10
_chemical_name_systematic
;
 ? 
;
_chemical_properties_physical 'Air-sensitive, Moisture-sensitive'
_space_group_crystal_system monoclinic
_space_group_IT_number 14
_space_group_name_Hall '-P 2ybc'
_space_group_name_H-M_alt 'P 1 21/c 1'
_symmetry_space_group_name_Hall '-P 2ybc'
_symmetry_space_group_name_H-M 'P 1 21/c 1'
_atom_sites_solution_hydrogens geom
_atom_sites_solution_primary iterative
_atom_sites_solution_secondary difmap
_audit_creation_date 2015-01-20
_audit_creation_method
;
Olex2 1.2
(compiled 2015.01.19 svn.r3143 for OlexSys, GUI svn.r4992)
;
_audit_update_record
;
2015-04-09 deposited with the CCDC.
2015-06-01 downloaded from the CCDC.
;
_cell_angle_alpha 90.00
_cell_angle_beta 98.982(3)
_cell_angle_gamma 90.00
_cell_formula_units_Z 4
_cell_length_a 15.3212(4)
_cell_length_b 15.0201(6)
_cell_length_c 17.8636(6)
_cell_measurement_temperature 293(2)
_cell_volume 4060.5(2)
_computing_molecular_graphics 'Olex2 (Dolomanov et al., 2009)'
_computing_publication_material 'Olex2 (Dolomanov et al., 2009)'
_computing_structure_refinement 'XL (Sheldrick, 2008)'
_computing_structure_solution
;
Superflip (Palatinus & Chapuis, 2007;Palatinus & van der Lee, 2008;
Palatinus et al., 2012)
;
_diffrn_ambient_temperature 293(2)
_diffrn_measured_fraction_theta_full 0.998
_diffrn_measured_fraction_theta_max 0.998
_diffrn_measurement_device_type 'multiwire proportional'
_diffrn_measurement_method 'phi and omega scans'
_diffrn_radiation_monochromator graphite
_diffrn_radiation_type MoK\a
_diffrn_radiation_wavelength 0.71073
_diffrn_reflns_av_R_equivalents 0.0313
_diffrn_reflns_av_unetI/netI 0.0583
_diffrn_reflns_limit_h_max 17
_diffrn_reflns_limit_h_min -19
_diffrn_reflns_limit_k_max 18
_diffrn_reflns_limit_k_min -11
_diffrn_reflns_limit_l_max 22
_diffrn_reflns_limit_l_min -22
_diffrn_reflns_number 17318
_diffrn_reflns_theta_full 26.37
_diffrn_reflns_theta_max 26.37
_diffrn_reflns_theta_min 3.26
_diffrn_source 'fine-focus sealed tube'
_exptl_absorpt_coefficient_mu 0.155
_exptl_absorpt_correction_type none
_exptl_crystal_colour 'clear light colourless'
_exptl_crystal_colour_lustre clear
_exptl_crystal_colour_modifier light
_exptl_crystal_colour_primary colourless
_exptl_crystal_density_diffrn 1.531
_exptl_crystal_density_method 'not measured'
_exptl_crystal_description plate
_exptl_crystal_F_000 1896
_exptl_crystal_size_max 0.2
_exptl_crystal_size_mid 0.1
_exptl_crystal_size_min 0.1
_refine_diff_density_max 0.362
_refine_diff_density_min -0.335
_refine_diff_density_rms 0.058
_refine_ls_extinction_method none
_refine_ls_goodness_of_fit_ref 1.016
_refine_ls_hydrogen_treatment mixed
_refine_ls_matrix_type full
_refine_ls_number_parameters 583
_refine_ls_number_reflns 8287
_refine_ls_number_restraints 0
_refine_ls_restrained_S_all 1.016
_refine_ls_R_factor_all 0.0889
_refine_ls_R_factor_gt 0.0557
_refine_ls_shift/su_max 0.001
_refine_ls_shift/su_mean 0.000
_refine_ls_structure_factor_coef Fsqd
_refine_ls_weighting_details 'calc w=1/[\s^2^(Fo^2^)+(0.1000P)^2^+0.0000P] where P=(Fo^2^+2Fc^2^)/3'
_refine_ls_weighting_scheme calc
_refine_ls_wR_factor_gt 0.1505
_refine_ls_wR_factor_ref 0.1792
_reflns_number_gt 5637
_reflns_number_total 8287
_reflns_threshold_expression >2sigma(I)
_cod_data_source_file c5cc03504j2.cif
_cod_data_source_block amji222red
_cod_database_code 7117381
_olex2_refinement_description
;
1. Others
 Fixed Uiso: H7A(0.051) H7B(0.051) H11A(0.17) H11B(0.17) H11C(0.17) H21A(0.1)
 H21B(0.1) H21C(0.1) H1AA(0.083) H1AB(0.083) H1AC(0.083) H29A(0.074)
 H29B(0.074) H31A(0.235) H31B(0.235) H31C(0.235) H38A(0.123) H38B(0.123)
 H38C(0.123) H0AA(0.058) H0AB(0.058) H24A(0.098) H24B(0.098) H24C(0.098)
 H49A(0.101) H49B(0.101) H49C(0.101) H56A(0.056) H56B(0.056) H58A(0.058)
 H58B(0.058) H70A(0.091) H70B(0.091)
 Fixed X: H7A(0.3978) H7B(0.4232) H11A(0.039) H11B(0.1313) H11C(0.0493)
 H21A(0.2995) H21B(0.3362) H21C(0.2362) H1AA(0.2788) H1AB(0.3336) H1AC(0.2618)
 H29A(0.0722) H29B(-0.0165) H31A(-0.068) H31B(-0.0637) H31C(-0.0434)
 H38A(0.0174) H38B(0.0365) H38C(0.1133) H0AA(0.4648) H0AB(0.4306) H24A(0.3614)
 H24B(0.4333) H24C(0.3697) H49A(0.3758) H49B(0.3455) H49C(0.4443) H56A(0.2475)
 H56B(0.2141) H58A(-0.0308) H58B(0.0468) H70A(0.0911) H70B(0.0839)
 Fixed Y: H7A(0.8345) H7B(0.8147) H11A(0.7848) H11B(0.7918) H11C(0.8414)
 H21A(0.8218) H21B(0.73) H21C(0.7536) H1AA(0.8593) H1AB(0.9372) H1AC(0.8878)
 H29A(0.7164) H29B(0.7048) H31A(0.5138) H31B(0.5911) H31C(0.493) H38A(0.5115)
 H38B(0.4679) H38C(0.513) H0AA(0.6739) H0AB(0.6771) H24A(0.6497) H24B(0.687)
 H24C(0.7526) H49A(0.5483) H49B(0.5506) H49C(0.53) H56A(0.6573) H56B(0.7498)
 H58A(0.6055) H58B(0.65) H70A(0.5633) H70B(0.4942)
 Fixed Z: H7A(0.5587) H7B(0.4786) H11A(0.2684) H11B(0.3202) H11C(0.343)
 H21A(0.631) H21B(0.6637) H21C(0.6617) H1AA(0.4237) H1AB(0.4664) H1AC(0.5046)
 H29A(0.4161) H29B(0.3604) H31A(0.3473) H31B(0.4067) H31C(0.434) H38A(0.1738)
 H38B(0.2545) H38C(0.2197) H0AA(0.5198) H0AB(0.598) H24A(0.3311) H24B(0.3955)
 H24C(0.3451) H49A(0.486) H49B(0.5659) H49C(0.5592) H56A(0.563) H56B(0.5298)
 H58A(0.2591) H58B(0.2256) H70A(0.4401) H70B(0.3738)
;
_olex2_submission_special_instructions 'No special instructions were received'

loop_
_space_group_symop_id
_space_group_symop_operation_xyz
1 'x, y, z'
2 '-x, y+1/2, -z+1/2'
3 '-x, -y, -z'
4 'x, -y-1/2, z-1/2'

loop_
_atom_site_label
_atom_site_type_symbol
_atom_site_fract_x
_atom_site_fract_y
_atom_site_fract_z
_atom_site_U_iso_or_equiv
_atom_site_adp_type
_atom_site_occupancy
_atom_site_calc_flag
_atom_site_disorder_assembly
_atom_site_disorder_group
_atom_site_refinement_flags_posn
F4 F 0.76345(11) 1.08236(12) 0.75246(10) 0.0479(5) Uani 1 d . . .
F6 F 0.69635(12) 0.61096(13) 0.36347(10) 0.0490(5) Uani 1 d . . .
F16 F 0.70963(12) 0.52824(13) 0.83119(11) 0.0541(5) Uani 1 d . . .
F21 F 0.61827(9) 0.62841(11) 0.58398(9) 0.0335(4) Uani 1 d . . .
F24 F 1.06119(10) 0.71336(13) 0.59211(11) 0.0485(5) Uani 1 d . . .
F26 F 0.76571(10) 0.64311(11) 0.50689(9) 0.0355(4) Uani 1 d . . .
F28 F 0.60681(11) 0.51301(13) 0.69173(11) 0.0488(5) Uani 1 d . . .
F30 F 0.55970(8) 0.81210(11) 0.62371(8) 0.0301(4) Uani 1 d . . .
F32 F 0.91008(9) 0.68262(11) 0.64144(9) 0.0363(4) Uani 1 d . . .
F36 F 0.59547(9) 0.90818(11) 0.49935(8) 0.0315(4) Uani 1 d . . .
F38 F 0.78701(9) 0.93789(11) 0.50809(8) 0.0311(4) Uani 1 d . . .
F39 F 1.07894(10) 0.85313(13) 0.49887(10) 0.0451(5) Uani 1 d . . .
F52 F 0.59019(11) 1.07249(12) 0.76937(9) 0.0454(5) Uani 1 d . . .
F53 F 0.83507(9) 0.96266(11) 0.67246(9) 0.0349(4) Uani 1 d . . .
F60 F 0.48845(10) 0.93600(13) 0.70133(10) 0.0430(5) Uani 1 d . . .
F64 F 0.52658(11) 0.87271(12) 0.35898(9) 0.0434(5) Uani 1 d . . .
F65 F 0.93607(10) 0.96060(12) 0.45234(9) 0.0374(4) Uani 1 d . . .
F74 F 0.82502(11) 0.66833(13) 0.85736(9) 0.0472(5) Uani 1 d . . .
F76 F 0.83801(9) 0.78599(11) 0.74894(8) 0.0339(4) Uani 1 d . . .
F80 F 0.57397(12) 0.72496(13) 0.28704(9) 0.0484(5) Uani 1 d . . .
O2 O 0.22580(12) 0.66177(16) 0.41135(12) 0.0469(6) Uani 1 d . . .
N5 N 0.33845(14) 0.72109(16) 0.51059(14) 0.0344(6) Uani 1 d . . .
N3 N 0.07906(14) 0.62111(17) 0.33742(13) 0.0349(6) Uani 1 d . . .
C7 C 0.37463(19) 0.8152(2) 0.50760(19) 0.0423(8) Uani 1 d . . .
H7A H 0.3978 0.8345 0.5587 0.051 Uiso 1 calc . . R
H7B H 0.4232 0.8147 0.4786 0.051 Uiso 1 calc . . R
C11 C 0.0686(4) 0.7888(3) 0.3198(3) 0.113(2) Uani 1 d . . .
H11A H 0.0390 0.7848 0.2684 0.170 Uiso 1 calc . . GR
H11B H 0.1313 0.7918 0.3202 0.170 Uiso 1 calc . . GR
H11C H 0.0493 0.8414 0.3430 0.170 Uiso 1 calc . . GR
C17 C 0.71232(18) 1.01620(19) 0.71895(15) 0.0308(6) Uani 1 d . . .
C21 C 0.2861(3) 0.7598(3) 0.6356(2) 0.0663(11) Uani 1 d . . .
H21A H 0.2995 0.8218 0.6310 0.100 Uiso 1 calc . . GR
H21B H 0.3362 0.7300 0.6637 0.100 Uiso 1 calc . . GR
H21C H 0.2362 0.7536 0.6617 0.100 Uiso 1 calc . . GR
C1AA C 0.3060(2) 0.8808(2) 0.4724(2) 0.0552(9) Uani 1 d . . .
H1AA H 0.2788 0.8593 0.4237 0.083 Uiso 1 calc . . GR
H1AB H 0.3336 0.9372 0.4664 0.083 Uiso 1 calc . . GR
H1AC H 0.2618 0.8878 0.5046 0.083 Uiso 1 calc . . GR
C29 C 0.0471(2) 0.7081(3) 0.3633(2) 0.0614(11) Uani 1 d . . .
H29A H 0.0722 0.7164 0.4161 0.074 Uiso 1 calc . . R
H29B H -0.0165 0.7048 0.3604 0.074 Uiso 1 calc . . R
C31 C -0.0379(4) 0.5356(6) 0.3949(3) 0.156(3) Uani 1 d . . .
H31A H -0.0680 0.5138 0.3473 0.235 Uiso 1 calc . . GR
H31B H -0.0637 0.5911 0.4067 0.235 Uiso 1 calc . . GR
H31C H -0.0434 0.4930 0.4340 0.235 Uiso 1 calc . . GR
C34 C 0.67016(18) 0.6838(2) 0.39813(16) 0.0339(7) Uani 1 d . . .
C38 C 0.0516(3) 0.5160(3) 0.2235(3) 0.0822(16) Uani 1 d . . .
H38A H 0.0174 0.5115 0.1738 0.123 Uiso 1 calc . . GR
H38B H 0.0365 0.4679 0.2545 0.123 Uiso 1 calc . . GR
H38C H 0.1133 0.5130 0.2197 0.123 Uiso 1 calc . . GR
C42 C 0.62249(16) 0.83190(18) 0.47037(14) 0.0252(6) Uani 1 d . . .
C43 C 1.00187(16) 0.8394(2) 0.52423(16) 0.0318(7) Uani 1 d . . .
C48 C 0.71582(18) 0.5878(2) 0.77604(16) 0.0365(7) Uani 1 d . . .
C0AA C 0.41425(19) 0.6620(2) 0.5448(2) 0.0483(9) Uani 1 d . . .
H0AA H 0.4648 0.6739 0.5198 0.058 Uiso 1 calc . . R
H0AB H 0.4306 0.6771 0.5980 0.058 Uiso 1 calc . . R
C60 C 0.58569(16) 0.8154(2) 0.39575(15) 0.0304(6) Uani 1 d . . .
C1 C 0.62433(18) 1.0114(2) 0.72701(15) 0.0316(6) Uani 1 d . . .
C8 C 0.70531(16) 0.70244(19) 0.47250(15) 0.0279(6) Uani 1 d . . .
C10 C 0.93064(16) 0.89468(19) 0.50223(14) 0.0282(6) Uani 1 d . . .
C15 C 0.99250(16) 0.7694(2) 0.57170(16) 0.0325(7) Uani 1 d . . .
C22 C 0.74769(16) 0.95251(19) 0.67674(15) 0.0270(6) Uani 1 d . . .
C24 C 0.3744(2) 0.6952(3) 0.3690(2) 0.0652(11) Uani 1 d . . .
H24A H 0.3614 0.6497 0.3311 0.098 Uiso 1 calc . . GR
H24B H 0.4333 0.6870 0.3955 0.098 Uiso 1 calc . . GR
H24C H 0.3697 0.7526 0.3451 0.098 Uiso 1 calc . . GR
C27 C 0.91310(16) 0.75566(19) 0.59706(15) 0.0274(6) Uani 1 d . . .
C32 C 0.85359(15) 0.87985(19) 0.53108(14) 0.0254(6) Uani 1 d . . .
C37 C 0.57416(16) 0.9430(2) 0.69353(15) 0.0297(6) Uani 1 d . . .
C44 C 0.77422(17) 0.6581(2) 0.78886(15) 0.0330(7) Uani 1 d . . .
C45 C 0.66411(17) 0.5805(2) 0.70601(17) 0.0328(7) Uani 1 d . . .
C49 C 0.3930(3) 0.5638(3) 0.5384(3) 0.0674(11) Uani 1 d . . .
H49A H 0.3758 0.5483 0.4860 0.101 Uiso 1 calc . . GR
H49B H 0.3455 0.5506 0.5659 0.101 Uiso 1 calc . . GR
H49C H 0.4443 0.5300 0.5592 0.101 Uiso 1 calc . . GR
C56 C 0.26468(19) 0.7189(3) 0.55744(19) 0.0466(8) Uani 1 d . . .
H56A H 0.2475 0.6573 0.5630 0.056 Uiso 1 calc . . R
H56B H 0.2141 0.7498 0.5298 0.056 Uiso 1 calc . . R
C58 C 0.0323(2) 0.6025(3) 0.25840(18) 0.0481(9) Uani 1 d . . .
H58A H -0.0308 0.6055 0.2591 0.058 Uiso 1 calc . . R
H58B H 0.0468 0.6500 0.2256 0.058 Uiso 1 calc . . R
C61 C 0.67292(16) 0.64240(19) 0.65044(15) 0.0272(6) Uani 1 d . . .
C66 C 0.60998(18) 0.7413(2) 0.35984(15) 0.0345(7) Uani 1 d . . .
C68 C 0.61250(16) 0.87983(19) 0.65335(14) 0.0256(6) Uani 1 d . . .
C70 C 0.0601(3) 0.5497(3) 0.3898(2) 0.0761(13) Uani 1 d . . .
H70A H 0.0911 0.5633 0.4401 0.091 Uiso 1 calc . . R
H70B H 0.0839 0.4942 0.3738 0.091 Uiso 1 calc . . R
C73 C 0.68342(15) 0.77599(18) 0.51299(14) 0.0233(6) Uani 1 d . . .
C79 C 0.83989(15) 0.81088(18) 0.57963(14) 0.0234(6) Uani 1 d . . .
C82 C 0.78032(16) 0.71778(19) 0.73166(14) 0.0272(6) Uani 1 d . . .
C86 C 0.70038(15) 0.88038(18) 0.64168(13) 0.0228(6) Uani 1 d . . .
C91 C 0.73136(15) 0.71271(18) 0.65934(14) 0.0238(6) Uani 1 d . . .
B94 B 0.3073(2) 0.6890(3) 0.4262(2) 0.0419(9) Uani 1 d . . .
B99 B 0.1851(3) 0.6234(4) 0.3360(3) 0.0665(15) Uani 1 d . . .
B102 B 0.73868(17) 0.7947(2) 0.59862(16) 0.0224(6) Uani 1 d . . .
H99A H 0.214(3) 0.649(3) 0.293(2) 0.082(13) Uiso 1 d . . .
H99B H 0.200(3) 0.535(4) 0.347(3) 0.111(16) Uiso 1 d . . .

loop_
_atom_site_aniso_label
_atom_site_aniso_U_11
_atom_site_aniso_U_22
_atom_site_aniso_U_33
_atom_site_aniso_U_23
_atom_site_aniso_U_13
_atom_site_aniso_U_12
F4 0.0530(10) 0.0375(11) 0.0502(11) -0.0201(8) -0.0016(8) -0.0036(9)
F6 0.0606(11) 0.0500(13) 0.0372(10) -0.0193(8) 0.0105(8) 0.0010(9)
F16 0.0639(11) 0.0519(13) 0.0507(12) 0.0286(10) 0.0218(9) 0.0079(10)
F21 0.0309(8) 0.0350(10) 0.0339(9) 0.0003(7) 0.0032(7) -0.0080(7)
F24 0.0276(8) 0.0500(13) 0.0700(13) 0.0053(9) 0.0140(8) 0.0138(8)
F26 0.0359(8) 0.0338(10) 0.0367(9) -0.0054(7) 0.0055(7) 0.0066(7)
F28 0.0456(10) 0.0437(12) 0.0603(12) 0.0105(9) 0.0181(8) -0.0123(9)
F30 0.0230(7) 0.0343(10) 0.0329(9) -0.0053(7) 0.0042(6) -0.0015(7)
F32 0.0303(8) 0.0361(11) 0.0437(10) 0.0107(8) 0.0093(7) 0.0097(7)
F36 0.0353(8) 0.0306(10) 0.0265(8) 0.0005(7) -0.0013(6) 0.0072(7)
F38 0.0281(7) 0.0317(10) 0.0324(9) 0.0069(7) 0.0019(6) 0.0013(7)
F39 0.0306(8) 0.0507(12) 0.0596(12) -0.0076(9) 0.0249(8) -0.0063(8)
F52 0.0537(10) 0.0437(12) 0.0385(10) -0.0119(8) 0.0068(8) 0.0182(9)
F53 0.0260(7) 0.0364(10) 0.0413(10) -0.0095(7) 0.0018(6) -0.0038(7)
F60 0.0298(8) 0.0551(13) 0.0465(10) -0.0034(8) 0.0138(7) 0.0113(8)
F64 0.0446(9) 0.0523(13) 0.0285(9) 0.0071(8) -0.0096(7) 0.0022(8)
F65 0.0401(9) 0.0413(11) 0.0318(9) 0.0029(8) 0.0089(7) -0.0144(8)
F74 0.0511(10) 0.0629(14) 0.0253(9) 0.0129(8) -0.0015(7) 0.0123(9)
F76 0.0315(8) 0.0390(11) 0.0288(9) 0.0008(7) -0.0030(6) -0.0004(7)
F80 0.0576(10) 0.0632(14) 0.0219(9) -0.0104(8) -0.0017(8) -0.0097(9)
O2 0.0334(10) 0.0551(16) 0.0503(14) -0.0087(11) 0.0002(9) -0.0053(10)
N5 0.0255(11) 0.0314(15) 0.0454(15) 0.0017(11) 0.0026(10) 0.0002(10)
N3 0.0325(12) 0.0396(16) 0.0301(13) -0.0066(11) -0.0033(10) 0.0032(11)
C7 0.0339(15) 0.037(2) 0.055(2) -0.0011(15) 0.0034(14) -0.0065(14)
C11 0.179(6) 0.045(3) 0.092(4) 0.011(3) -0.053(4) 0.007(3)
C17 0.0389(14) 0.0254(16) 0.0248(14) -0.0036(12) -0.0051(11) 0.0017(12)
C21 0.067(2) 0.083(3) 0.051(2) 0.001(2) 0.0172(18) 0.001(2)
C1AA 0.061(2) 0.038(2) 0.063(2) 0.0061(17) -0.0038(18) 0.0000(17)
C29 0.054(2) 0.065(3) 0.058(2) -0.025(2) -0.0154(17) 0.0207(19)
C31 0.125(5) 0.252(9) 0.090(4) 0.018(5) 0.009(4) -0.131(6)
C34 0.0389(15) 0.0368(18) 0.0273(15) -0.0111(13) 0.0098(12) -0.0075(13)
C38 0.066(2) 0.094(4) 0.076(3) -0.053(3) -0.021(2) 0.025(2)
C42 0.0265(12) 0.0267(16) 0.0223(13) -0.0017(11) 0.0039(10) -0.0043(11)
C43 0.0231(12) 0.0378(19) 0.0362(16) -0.0106(13) 0.0105(11) -0.0054(12)
C48 0.0401(15) 0.040(2) 0.0325(16) 0.0177(13) 0.0160(12) 0.0123(14)
C0AA 0.0348(15) 0.046(2) 0.059(2) 0.0046(17) -0.0099(15) 0.0071(15)
C60 0.0269(13) 0.0402(19) 0.0230(14) 0.0050(12) 0.0010(10) -0.0052(12)
C1 0.0405(15) 0.0321(17) 0.0218(14) -0.0015(12) 0.0040(11) 0.0129(13)
C8 0.0260(12) 0.0311(17) 0.0273(14) -0.0006(12) 0.0059(10) -0.0025(11)
C10 0.0302(13) 0.0309(17) 0.0235(14) -0.0039(12) 0.0037(10) -0.0109(12)
C15 0.0239(12) 0.0343(18) 0.0392(17) -0.0034(13) 0.0045(11) 0.0069(12)
C22 0.0233(12) 0.0306(17) 0.0258(14) 0.0010(11) -0.0004(10) 0.0027(11)
C24 0.056(2) 0.066(3) 0.075(3) -0.021(2) 0.0160(19) -0.018(2)
C27 0.0246(12) 0.0279(16) 0.0297(15) 0.0005(12) 0.0047(10) 0.0022(11)
C32 0.0240(12) 0.0285(16) 0.0229(14) -0.0033(11) 0.0013(10) 0.0014(11)
C37 0.0256(12) 0.0385(18) 0.0251(14) 0.0052(12) 0.0044(10) 0.0075(12)
C44 0.0334(14) 0.0413(19) 0.0249(15) 0.0062(13) 0.0064(11) 0.0129(13)
C45 0.0299(13) 0.0282(17) 0.0436(18) 0.0066(13) 0.0162(12) -0.0002(12)
C49 0.065(2) 0.043(2) 0.086(3) 0.006(2) -0.014(2) 0.0081(19)
C56 0.0358(15) 0.052(2) 0.052(2) 0.0027(16) 0.0085(14) -0.0014(15)
C58 0.0394(16) 0.063(3) 0.0391(19) -0.0107(16) -0.0042(14) 0.0059(16)
C61 0.0237(12) 0.0299(16) 0.0289(15) -0.0001(12) 0.0067(10) 0.0047(11)
C66 0.0360(14) 0.049(2) 0.0179(14) -0.0048(13) 0.0034(11) -0.0118(14)
C68 0.0244(12) 0.0289(16) 0.0228(13) 0.0009(11) 0.0012(10) 0.0023(11)
C70 0.094(3) 0.077(3) 0.050(2) 0.013(2) -0.010(2) -0.036(3)
C73 0.0242(12) 0.0253(15) 0.0212(13) -0.0002(11) 0.0061(10) -0.0040(11)
C79 0.0231(11) 0.0268(16) 0.0201(13) -0.0034(11) 0.0026(10) 0.0002(11)
C82 0.0239(12) 0.0328(17) 0.0250(14) 0.0023(12) 0.0038(10) 0.0034(11)
C86 0.0254(12) 0.0269(15) 0.0152(12) 0.0043(10) 0.0002(9) 0.0045(11)
C91 0.0192(11) 0.0274(16) 0.0256(14) 0.0022(11) 0.0062(10) 0.0053(10)
B94 0.0358(17) 0.037(2) 0.051(2) 0.0021(17) -0.0001(15) -0.0012(16)
B99 0.037(2) 0.099(5) 0.059(3) -0.029(3) -0.003(2) -0.007(2)
B102 0.0182(12) 0.0250(17) 0.0236(15) -0.0004(12) 0.0023(11) 0.0020(11)

loop_
_atom_type_symbol
_atom_type_description
_atom_type_scat_dispersion_real
_atom_type_scat_dispersion_imag
_atom_type_scat_source
C C 0.0033 0.0016 'International Tables Vol C Tables 4.2.6.8 and 6.1.1.4'
H H 0.0000 0.0000 'International Tables Vol C Tables 4.2.6.8 and 6.1.1.4'
B B 0.0013 0.0007 'International Tables Vol C Tables 4.2.6.8 and 6.1.1.4'
F F 0.0171 0.0103 'International Tables Vol C Tables 4.2.6.8 and 6.1.1.4'
N N 0.0061 0.0033 'International Tables Vol C Tables 4.2.6.8 and 6.1.1.4'
O O 0.0106 0.0060 'International Tables Vol C Tables 4.2.6.8 and 6.1.1.4'

loop_
_geom_angle_atom_site_label_1
_geom_angle_atom_site_label_2
_geom_angle_atom_site_label_3
_geom_angle
_geom_angle_site_symmetry_1
_geom_angle_site_symmetry_3
B94 O2 B99 123.5(3) . .
C7 N5 B94 107.9(2) . .
C0AA N5 C7 107.3(2) . .
C0AA N5 B94 107.7(2) . .
C56 N5 C7 110.4(2) . .
C56 N5 C0AA 110.9(3) . .
C56 N5 B94 112.4(2) . .
C29 N3 C58 108.7(2) . .
C29 N3 B99 111.2(3) . .
C58 N3 B99 108.6(2) . .
C70 N3 C29 109.4(3) . .
C70 N3 C58 110.2(3) . .
C70 N3 B99 108.6(3) . .
C1AA C7 N5 112.8(2) . .
F4 C17 C1 120.1(3) . .
F4 C17 C22 120.2(2) . .
C1 C17 C22 119.6(3) . .
N3 C29 C11 115.9(4) . .
F6 C34 C8 120.5(3) . .
F6 C34 C66 120.6(2) . .
C66 C34 C8 119.0(3) . .
F36 C42 C60 114.7(2) . .
F36 C42 C73 121.5(2) . .
C60 C42 C73 123.8(3) . .
F39 C43 C10 120.6(3) . .
F39 C43 C15 120.5(2) . .
C15 C43 C10 118.9(2) . .
F16 C48 C44 120.4(3) . .
F16 C48 C45 121.1(3) . .
C45 C48 C44 118.6(3) . .
C49 C0AA N5 113.5(2) . .
F64 C60 C42 119.8(3) . .
F64 C60 C66 120.3(2) . .
C66 C60 C42 119.8(3) . .
F52 C1 C17 119.7(3) . .
F52 C1 C37 121.2(2) . .
C37 C1 C17 119.1(3) . .
F26 C8 C34 115.9(2) . .
F26 C8 C73 119.2(2) . .
C34 C8 C73 124.9(3) . .
F65 C10 C43 120.3(2) . .
F65 C10 C32 120.8(2) . .
C32 C10 C43 118.8(3) . .
F24 C15 C43 119.4(2) . .
F24 C15 C27 120.5(3) . .
C43 C15 C27 120.1(2) . .
F53 C22 C17 115.3(2) . .
F53 C22 C86 120.5(2) . .
C17 C22 C86 124.2(2) . .
F32 C27 C15 115.2(2) . .
F32 C27 C79 120.8(2) . .
C15 C27 C79 124.0(3) . .
F38 C32 C10 115.5(2) . .
F38 C32 C79 119.3(2) . .
C10 C32 C79 125.2(2) . .
F60 C37 C1 120.3(2) . .
F60 C37 C68 120.2(3) . .
C1 C37 C68 119.4(2) . .
F74 C44 C48 120.3(3) . .
F74 C44 C82 120.1(3) . .
C82 C44 C48 119.6(3) . .
F28 C45 C48 120.0(3) . .
F28 C45 C61 120.5(3) . .
C48 C45 C61 119.5(3) . .
N5 C56 C21 115.4(3) . .
C38 C58 N3 117.2(3) . .
F21 C61 C45 114.1(2) . .
F21 C61 C91 121.4(2) . .
C91 C61 C45 124.6(2) . .
F80 C66 C34 120.6(3) . .
F80 C66 C60 119.9(3) . .
C60 C66 C34 119.5(2) . .
F30 C68 C37 116.4(2) . .
F30 C68 C86 118.5(2) . .
C37 C68 C86 125.1(3) . .
N3 C70 C31 115.4(4) . .
C42 C73 B102 127.4(2) . .
C8 C73 C42 113.0(2) . .
C8 C73 B102 119.1(2) . .
C27 C79 B102 128.0(2) . .
C32 C79 C27 112.9(2) . .
C32 C79 B102 118.4(2) . .
F76 C82 C44 116.2(2) . .
F76 C82 C91 119.4(2) . .
C44 C82 C91 124.4(3) . .
C22 C86 B102 128.0(2) . .
C68 C86 C22 112.5(2) . .
C68 C86 B102 119.1(2) . .
C61 C91 C82 113.3(2) . .
C61 C91 B102 127.1(2) . .
C82 C91 B102 119.0(2) . .
O2 B94 N5 115.2(3) . .
O2 B94 C24 126.4(3) . .
C24 B94 N5 118.3(3) . .
O2 B99 N3 105.6(3) . .
C73 B102 C79 101.31(19) . .
C73 B102 C86 113.3(2) . .
C73 B102 C91 113.7(2) . .
C79 B102 C91 113.8(2) . .
C86 B102 C79 113.2(2) . .
C86 B102 C91 102.1(2) . .

loop_
_geom_bond_atom_site_label_1
_geom_bond_atom_site_label_2
_geom_bond_distance
_geom_bond_site_symmetry_2
F4 C17 1.347(3) .
F6 C34 1.348(3) .
F16 C48 1.345(3) .
F21 C61 1.358(3) .
F24 C15 1.353(3) .
F26 C8 1.360(3) .
F28 C45 1.339(3) .
F30 C68 1.355(3) .
F32 C27 1.359(3) .
F36 C42 1.349(3) .
F38 C32 1.356(3) .
F39 C43 1.345(3) .
F52 C1 1.346(3) .
F53 C22 1.361(3) .
F60 C37 1.346(3) .
F64 C60 1.344(3) .
F65 C10 1.343(3) .
F74 C44 1.353(3) .
F76 C82 1.357(3) .
F80 C66 1.353(3) .
O2 B94 1.302(4) .
O2 B99 1.507(5) .
N5 C7 1.522(4) .
N5 C0AA 1.513(4) .
N5 C56 1.508(4) .
N5 B94 1.583(5) .
N3 C29 1.493(4) .
N3 C58 1.506(4) .
N3 C70 1.482(5) .
N3 B99 1.630(5) .
C7 C1AA 1.506(4) .
C11 C29 1.503(7) .
C17 C1 1.380(4) .
C17 C22 1.380(4) .
C21 C56 1.514(5) .
C31 C70 1.533(7) .
C34 C8 1.382(4) .
C34 C66 1.366(4) .
C38 C58 1.490(5) .
C42 C60 1.386(4) .
C42 C73 1.391(4) .
C43 C10 1.379(4) .
C43 C15 1.372(4) .
C48 C44 1.380(4) .
C48 C45 1.377(4) .
C0AA C49 1.511(5) .
C60 C66 1.366(4) .
C1 C37 1.365(4) .
C8 C73 1.390(4) .
C10 C32 1.378(3) .
C15 C27 1.378(4) .
C22 C86 1.396(4) .
C24 B94 1.561(5) .
C27 C79 1.391(3) .
C32 C79 1.388(4) .
C37 C68 1.375(4) .
C44 C82 1.374(4) .
C45 C61 1.382(4) .
C61 C91 1.378(4) .
C68 C86 1.394(3) .
C73 B102 1.653(4) .
C79 B102 1.656(3) .
C82 C91 1.391(3) .
C86 B102 1.653(4) .
C91 B102 1.657(4) .
